data_4087681
loop_
_publ_author_name
'Ibad, Muhammad Farooq'
'Schulz, Axel'
'Villinger, Alexander'

_publ_section_title
;
 Pentafluorophenyl Silver: Structure and Bonding of Arene Solvates
;
_journal_issue 15
_journal_name_full Organometallics
_journal_page_first 3893
_journal_paper_doi 10.1021/acs.organomet.5b00492
_journal_volume 34
_journal_year 2015
_chemical_formula_moiety 'C24 Ag4 F20, 4(C9 H12) '
_chemical_formula_sum 'C60 H48 Ag4 F20'
_chemical_formula_weight 1580.46
_space_group_IT_number 86
_space_group_name_Hall '-P 4bc'
_space_group_name_H-M_alt 'P 42/n :2'
_symmetry_cell_setting tetragonal
_symmetry_Int_Tables_number 86
_symmetry_space_group_name_Hall '-P 4bc'
_symmetry_space_group_name_H-M 'P 42/n :2'
_atom_sites_solution_hydrogens geom
_atom_sites_solution_primary direct
_atom_sites_solution_secondary difmap
_audit_creation_method SHELXL-97
_cell_angle_alpha 90.00
_cell_angle_beta 90.00
_cell_angle_gamma 90.00
_cell_formula_units_Z 2
_cell_length_a 15.4856(4)
_cell_length_b 15.4856(4)
_cell_length_c 11.8338(4)
_cell_measurement_reflns_used 5869
_cell_measurement_temperature 173(2)
_cell_measurement_theta_max 50.274
_cell_measurement_theta_min 5.261
_cell_volume 2837.79(14)
_computing_cell_refinement 'Bruker Apex V7.51A'
_computing_data_collection 'Bruker Apex V7.51A'
_computing_data_reduction 'Bruker SAINT'
_computing_molecular_graphics 'ORTEP-3v2.01 (Farrugia, 1997)'
_computing_publication_material SHELXL-97
_computing_structure_refinement 'SHELXL-97 (Sheldrick, 1997)'
_computing_structure_solution 'SHELXS-97 (Sheldrick, 1997)'
_diffrn_ambient_temperature 173(2)
_diffrn_measured_fraction_theta_full 1.000
_diffrn_measured_fraction_theta_max 1.000
_diffrn_measurement_device_type 'Bruker Apex Kappa II-CCD-diffractometer'
_diffrn_measurement_method 'phi and omega scans'
_diffrn_radiation_monochromator graphite
_diffrn_radiation_source 'sealed tube'
_diffrn_radiation_type MoK\a
_diffrn_radiation_wavelength 0.71073
_diffrn_reflns_av_R_equivalents 0.0738
_diffrn_reflns_av_sigmaI/netI 0.0378
_diffrn_reflns_limit_h_max 22
_diffrn_reflns_limit_h_min -21
_diffrn_reflns_limit_k_max 22
_diffrn_reflns_limit_k_min -22
_diffrn_reflns_limit_l_max 15
_diffrn_reflns_limit_l_min -17
_diffrn_reflns_number 44049
_diffrn_reflns_theta_full 31.00
_diffrn_reflns_theta_max 31.00
_diffrn_reflns_theta_min 1.86
_exptl_absorpt_coefficient_mu 1.465
_exptl_absorpt_correction_T_max 0.8794
_exptl_absorpt_correction_T_min 0.6132
_exptl_absorpt_correction_type multi-scan
_exptl_absorpt_process_details '(SADABS; Sheldrick, 2004)'
_exptl_crystal_colour colourless
_exptl_crystal_density_diffrn 1.850
_exptl_crystal_density_method 'not measured'
_exptl_crystal_description needle
_exptl_crystal_F_000 1552
_exptl_crystal_size_max 0.37
_exptl_crystal_size_mid 0.10
_exptl_crystal_size_min 0.09
_refine_diff_density_max 0.537
_refine_diff_density_min -0.434
_refine_diff_density_rms 0.073
_refine_ls_extinction_method none
_refine_ls_goodness_of_fit_ref 1.035
_refine_ls_hydrogen_treatment mixed
_refine_ls_matrix_type full
_refine_ls_number_parameters 239
_refine_ls_number_reflns 4526
_refine_ls_number_restraints 27
_refine_ls_restrained_S_all 1.032
_refine_ls_R_factor_all 0.0773
_refine_ls_R_factor_gt 0.0316
_refine_ls_shift/su_max 0.001
_refine_ls_shift/su_mean 0.000
_refine_ls_structure_factor_coef Fsqd
_refine_ls_weighting_details 'calc w=1/[\s^2^(Fo^2^)+(0.0208P)^2^+1.5820P] where P=(Fo^2^+2Fc^2^)/3'
_refine_ls_weighting_scheme calc
_refine_ls_wR_factor_gt 0.0575
_refine_ls_wR_factor_ref 0.0736
_reflns_number_gt 2722
_reflns_number_total 4526
_reflns_threshold_expression >2\s(I)
_cod_data_source_file om5b00492_si_002.cif
_cod_data_source_block is_fi127b_AgC6F5_124MeC6H3_b
_cod_original_sg_symbol_H-M 'P 42/n'
_cod_database_code 4087681

loop_
_symmetry_equiv_pos_as_xyz
'x, y, z'
'-x+1/2, -y+1/2, z'
'-y, x+1/2, z+1/2'
'y+1/2, -x, z+1/2'
'-x, -y, -z'
'x-1/2, y-1/2, -z'
'y, -x-1/2, -z-1/2'
'-y-1/2, x, -z-1/2'

loop_
_atom_site_label
_atom_site_type_symbol
_atom_site_fract_x
_atom_site_fract_y
_atom_site_fract_z
_atom_site_U_iso_or_equiv
_atom_site_adp_type
_atom_site_occupancy
_atom_site_symmetry_multiplicity
_atom_site_calc_flag
_atom_site_refinement_flags
_atom_site_disorder_assembly
_atom_site_disorder_group
Ag1 Ag 0.647717(13) 0.685688(12) 0.214610(19) 0.04030(7) Uani 1 1 d . . .
C1A C 0.5801(2) 0.8052(6) 0.1649(4) 0.0348(11) Uani 0.869(10) 1 d PD A 1
C2A C 0.4958(2) 0.8107(4) 0.2003(4) 0.0399(8) Uani 0.869(10) 1 d PD A 1
C3A C 0.4313(2) 0.8524(3) 0.1405(5) 0.0488(11) Uani 0.869(10) 1 d PD A 1
C4A C 0.4504(3) 0.8890(3) 0.0394(5) 0.0512(11) Uani 0.869(10) 1 d PD A 1
C5A C 0.5327(3) 0.8845(3) -0.0017(4) 0.0484(10) Uani 0.869(10) 1 d PD A 1
C6A C 0.5953(3) 0.8430(3) 0.0614(3) 0.0382(8) Uani 0.869(10) 1 d PD A 1
F1A F 0.4727(2) 0.7744(3) 0.3005(3) 0.0544(7) Uani 0.869(10) 1 d PD A 1
F2A F 0.34960(16) 0.8549(3) 0.1802(4) 0.0748(11) Uani 0.869(10) 1 d PD A 1
F3A F 0.3881(3) 0.9269(2) -0.0215(4) 0.0789(13) Uani 0.869(10) 1 d PD A 1
F4A F 0.5517(3) 0.9200(2) -0.1025(3) 0.0710(10) Uani 0.869(10) 1 d PD A 1
F5A F 0.6760(2) 0.8421(3) 0.0170(3) 0.0555(6) Uani 0.869(10) 1 d PD A 1
C1B C 0.5767(13) 0.808(4) 0.186(3) 0.0348(11) Uani 0.131(10) 1 d PD A 2
C2B C 0.4947(11) 0.802(3) 0.229(3) 0.0399(8) Uani 0.131(10) 1 d PD A 2
C3B C 0.4216(10) 0.833(3) 0.177(2) 0.0488(11) Uani 0.131(10) 1 d PD A 2
C4B C 0.4293(12) 0.874(3) 0.076(3) 0.0512(11) Uani 0.131(10) 1 d PD A 2
C5B C 0.5090(13) 0.887(2) 0.031(2) 0.0484(10) Uani 0.131(10) 1 d PD A 2
C6B C 0.5802(13) 0.852(2) 0.085(2) 0.0382(8) Uani 0.131(10) 1 d PD A 2
F1B F 0.4838(15) 0.7518(19) 0.323(2) 0.0544(7) Uani 0.131(10) 1 d PD A 2
F2B F 0.3429(10) 0.8237(19) 0.224(2) 0.0748(11) Uani 0.131(10) 1 d PD A 2
F3B F 0.3592(14) 0.9104(15) 0.030(2) 0.0789(13) Uani 0.131(10) 1 d PD A 2
F4B F 0.5174(18) 0.9215(16) -0.0728(18) 0.0710(10) Uani 0.131(10) 1 d PD A 2
F5B F 0.6525(16) 0.847(3) 0.022(3) 0.0555(6) Uani 0.131(10) 1 d PD A 2
C7 C 0.5946(2) 0.5855(2) 0.0329(3) 0.0547(8) Uani 1 1 d . . .
C8 C 0.5845(2) 0.6348(2) -0.0625(3) 0.0527(8) Uani 1 1 d . B .
C9 C 0.5036(2) 0.67134(18) -0.0807(3) 0.0512(8) Uani 1 1 d . . .
H9 H 0.4949 0.7058 -0.1461 0.061 Uiso 0.831(5) 1 calc PR B 1
C10 C 0.4351(2) 0.65930(18) -0.0069(3) 0.0493(7) Uani 1 1 d . B .
H10 H 0.3805 0.6846 -0.0226 0.059 Uiso 0.169(5) 1 calc PR B 2
C11 C 0.4466(2) 0.61012(19) 0.0901(3) 0.0516(8) Uani 1 1 d . . .
C12 C 0.5268(2) 0.5727(2) 0.1079(3) 0.0561(9) Uani 1 1 d . B .
C13 C 0.6568(2) 0.6493(3) -0.1446(3) 0.0732(11) Uani 1 1 d . . .
H13A H 0.6756 0.7096 -0.1406 0.110 Uiso 1 1 calc R B .
H13B H 0.6367 0.6364 -0.2213 0.110 Uiso 1 1 calc R . .
H13C H 0.7052 0.6112 -0.1256 0.110 Uiso 1 1 calc R . .
C14A C 0.3468(2) 0.6982(3) -0.0354(4) 0.0646(12) Uani 0.831(5) 1 d P B 1
H14A H 0.3068 0.6520 -0.0567 0.097 Uiso 0.831(5) 1 calc PR B 1
H14B H 0.3529 0.7388 -0.0984 0.097 Uiso 0.831(5) 1 calc PR B 1
H14C H 0.3242 0.7288 0.0308 0.097 Uiso 0.831(5) 1 calc PR B 1
C14B C 0.4977(12) 0.7168(11) -0.1767(15) 0.0512(8) Uani 0.169(5) 1 d P B 2
H14D H 0.5536 0.7166 -0.2153 0.077 Uiso 0.169(5) 1 calc PR B 2
H14E H 0.4811 0.7764 -0.1591 0.077 Uiso 0.169(5) 1 calc PR B 2
H14F H 0.4539 0.6907 -0.2258 0.077 Uiso 0.169(5) 1 calc PR B 2
C15 C 0.3735(2) 0.5960(3) 0.1720(3) 0.0731(10) Uani 1 1 d . B .
H15A H 0.3922 0.5565 0.2319 0.110 Uiso 1 1 calc R . .
H15B H 0.3241 0.5709 0.1319 0.110 Uiso 1 1 calc R . .
H15C H 0.3566 0.6514 0.2054 0.110 Uiso 1 1 calc R . .
H12 H 0.526(2) 0.540(2) 0.167(3) 0.064(10) Uiso 1 1 d . . .
H7 H 0.646(2) 0.5586(19) 0.045(3) 0.060(10) Uiso 1 1 d . . .

loop_
_atom_site_aniso_label
_atom_site_aniso_U_11
_atom_site_aniso_U_22
_atom_site_aniso_U_33
_atom_site_aniso_U_23
_atom_site_aniso_U_13
_atom_site_aniso_U_12
Ag1 0.04023(12) 0.03270(11) 0.04799(13) 0.00481(9) -0.00196(10) 0.00207(9)
C1A 0.0360(14) 0.0335(14) 0.035(3) -0.007(2) -0.0061(13) 0.0028(11)
C2A 0.0400(15) 0.047(2) 0.033(3) -0.007(2) -0.0036(14) -0.0003(12)
C3A 0.0370(17) 0.055(3) 0.055(3) -0.021(2) -0.0079(17) 0.0058(17)
C4A 0.053(2) 0.043(2) 0.057(3) -0.008(2) -0.021(2) 0.014(2)
C5A 0.075(3) 0.0356(16) 0.035(2) -0.0032(18) -0.0094(19) 0.0030(19)
C6A 0.0444(19) 0.0316(17) 0.039(2) -0.0114(16) -0.0008(15) 0.0068(14)
F1A 0.0416(13) 0.074(2) 0.0480(18) -0.0017(12) 0.0029(12) -0.0054(12)
F2A 0.0356(10) 0.105(3) 0.084(3) -0.0281(19) -0.0070(13) 0.0139(13)
F3A 0.083(2) 0.0718(17) 0.082(3) -0.0073(17) -0.044(2) 0.0313(16)
F4A 0.111(3) 0.0575(12) 0.0446(17) 0.0131(13) -0.0086(16) 0.0056(17)
F5A 0.0521(19) 0.0627(14) 0.0516(11) 0.0016(10) 0.0126(14) -0.0011(18)
C1B 0.0360(14) 0.0335(14) 0.035(3) -0.007(2) -0.0061(13) 0.0028(11)
C2B 0.0400(15) 0.047(2) 0.033(3) -0.007(2) -0.0036(14) -0.0003(12)
C3B 0.0370(17) 0.055(3) 0.055(3) -0.021(2) -0.0079(17) 0.0058(17)
C4B 0.053(2) 0.043(2) 0.057(3) -0.008(2) -0.021(2) 0.014(2)
C5B 0.075(3) 0.0356(16) 0.035(2) -0.0032(18) -0.0094(19) 0.0030(19)
C6B 0.0444(19) 0.0316(17) 0.039(2) -0.0114(16) -0.0008(15) 0.0068(14)
F1B 0.0416(13) 0.074(2) 0.0480(18) -0.0017(12) 0.0029(12) -0.0054(12)
F2B 0.0356(10) 0.105(3) 0.084(3) -0.0281(19) -0.0070(13) 0.0139(13)
F3B 0.083(2) 0.0718(17) 0.082(3) -0.0073(17) -0.044(2) 0.0313(16)
F4B 0.111(3) 0.0575(12) 0.0446(17) 0.0131(13) -0.0086(16) 0.0056(17)
F5B 0.0521(19) 0.0627(14) 0.0516(11) 0.0016(10) 0.0126(14) -0.0011(18)
C7 0.058(2) 0.0406(16) 0.066(2) -0.0163(16) -0.0199(18) 0.0009(15)
C8 0.0565(19) 0.0471(17) 0.055(2) -0.0115(15) -0.0129(16) -0.0085(15)
C9 0.069(2) 0.0381(15) 0.0471(18) -0.0019(13) -0.0145(16) -0.0091(14)
C10 0.0559(18) 0.0388(15) 0.0530(19) -0.0081(14) -0.0142(16) -0.0059(13)
C11 0.062(2) 0.0407(16) 0.0519(19) -0.0045(14) -0.0104(16) -0.0133(15)
C12 0.078(2) 0.0358(16) 0.054(2) -0.0005(15) -0.0244(19) -0.0106(16)
C13 0.070(2) 0.083(3) 0.066(2) -0.017(2) 0.000(2) -0.015(2)
C14A 0.061(3) 0.060(2) 0.073(3) -0.010(2) -0.020(2) 0.000(2)
C14B 0.069(2) 0.0381(15) 0.0471(18) -0.0019(13) -0.0145(16) -0.0091(14)
C15 0.077(3) 0.076(2) 0.066(2) -0.001(2) 0.000(2) -0.023(2)

loop_
_atom_type_symbol
_atom_type_description
_atom_type_scat_dispersion_real
_atom_type_scat_dispersion_imag
_atom_type_scat_source
C C 0.0033 0.0016 'International Tables Vol C Tables 4.2.6.8 and 6.1.1.4'
H H 0.0000 0.0000 'International Tables Vol C Tables 4.2.6.8 and 6.1.1.4'
F F 0.0171 0.0103 'International Tables Vol C Tables 4.2.6.8 and 6.1.1.4'
Ag Ag -0.8971 1.1015 'International Tables Vol C Tables 4.2.6.8 and 6.1.1.4'

loop_
_geom_angle_atom_site_label_1
_geom_angle_atom_site_label_2
_geom_angle_atom_site_label_3
_geom_angle
_geom_angle_site_symmetry_1
_geom_angle_site_symmetry_3
C1B Ag1 C1A 161.3(6) 8_756 .
C1B Ag1 C1B 154.9(10) 8_756 .
C1A Ag1 C1B 6.6(12) . .
C1B Ag1 C1A 5.8(9) 8_756 8_756
C1A Ag1 C1A 156.44(16) . 8_756
C1B Ag1 C1A 149.9(10) . 8_756
C1B Ag1 Ag1 119.4(13) 8_756 7_576
C1A Ag1 Ag1 53.2(2) . 7_576
C1B Ag1 Ag1 50.1(16) . 7_576
C1A Ag1 Ag1 114.11(13) 8_756 7_576
C1B Ag1 Ag1 51.4(15) 8_756 8_756
C1A Ag1 Ag1 134.38(19) . 8_756
C1B Ag1 Ag1 133.6(14) . 8_756
C1A Ag1 Ag1 50.54(19) 8_756 8_756
Ag1 Ag1 Ag1 84.774(5) 7_576 8_756
C2A C1A C6A 114.0(3) . .
C2A C1A Ag1 115.0(4) . .
C6A C1A Ag1 120.8(4) . .
C2A C1A Ag1 118.0(5) . 7_576
C6A C1A Ag1 107.2(4) . 7_576
Ag1 C1A Ag1 76.24(11) . 7_576
F1A C2A C1A 119.3(3) . .
F1A C2A C3A 116.6(3) . .
C1A C2A C3A 124.0(3) . .
F2A C3A C4A 119.9(3) . .
F2A C3A C2A 120.8(4) . .
C4A C3A C2A 119.2(3) . .
F3A C4A C3A 120.1(4) . .
F3A C4A C5A 120.2(4) . .
C3A C4A C5A 119.7(3) . .
F4A C5A C4A 119.9(3) . .
F4A C5A C6A 121.0(4) . .
C4A C5A C6A 119.1(3) . .
F5A C6A C1A 119.9(3) . .
F5A C6A C5A 116.2(3) . .
C1A C6A C5A 123.9(3) . .
C2B C1B C6B 113.4(11) . .
C2B C1B Ag1 122(4) . 7_576
C6B C1B Ag1 106(3) . 7_576
C2B C1B Ag1 110(3) . .
C6B C1B Ag1 123(3) . .
Ag1 C1B Ag1 78.5(5) 7_576 .
F1B C2B C1B 117.4(12) . .
F1B C2B C3B 117.8(12) . .
C1B C2B C3B 124.2(11) . .
F2B C3B C4B 119.6(11) . .
F2B C3B C2B 121.0(12) . .
C4B C3B C2B 119.4(10) . .
F3B C4B C3B 119.1(12) . .
F3B C4B C5B 120.9(12) . .
C3B C4B C5B 119.7(10) . .
F4B C5B C4B 120.4(12) . .
F4B C5B C6B 120.1(12) . .
C4B C5B C6B 118.8(10) . .
F5B C6B C1B 119.0(14) . .
F5B C6B C5B 115.1(13) . .
C1B C6B C5B 124.4(11) . .
C8 C7 C12 121.2(3) . .
C8 C7 H7 119(2) . .
C12 C7 H7 120(2) . .
C7 C8 C9 117.1(3) . .
C7 C8 C13 122.1(3) . .
C9 C8 C13 120.8(3) . .
C14B C9 C10 123.5(9) . .
C14B C9 C8 114.0(9) . .
C10 C9 C8 122.5(3) . .
C14B C9 H9 5.0 . .
C10 C9 H9 118.8 . .
C8 C9 H9 118.8 . .
C9 C10 C11 119.8(3) . .
C9 C10 C14A 119.4(3) . .
C11 C10 C14A 120.8(3) . .
C9 C10 H10 120.1 . .
C11 C10 H10 120.1 . .
C14A C10 H10 1.8 . .
C12 C11 C10 118.0(3) . .
C12 C11 C15 121.0(3) . .
C10 C11 C15 121.0(3) . .
C11 C12 C7 121.4(3) . .
C11 C12 H12 111(2) . .
C7 C12 H12 127(2) . .
C8 C13 H13A 109.5 . .
C8 C13 H13B 109.5 . .
H13A C13 H13B 109.5 . .
C8 C13 H13C 109.5 . .
H13A C13 H13C 109.5 . .
H13B C13 H13C 109.5 . .
C10 C14A H14A 109.5 . .
C10 C14A H14B 109.5 . .
C10 C14A H14C 109.5 . .
C9 C14B H14D 109.5 . .
C9 C14B H14E 109.5 . .
H14D C14B H14E 109.5 . .
C9 C14B H14F 109.5 . .
H14D C14B H14F 109.5 . .
H14E C14B H14F 109.5 . .
C11 C15 H15A 109.5 . .
C11 C15 H15B 109.5 . .
H15A C15 H15B 109.5 . .
C11 C15 H15C 109.5 . .
H15A C15 H15C 109.5 . .
H15B C15 H15C 109.5 . .

loop_
_geom_bond_atom_site_label_1
_geom_bond_atom_site_label_2
_geom_bond_distance
_geom_bond_site_symmetry_2
Ag1 C1B 2.17(5) 8_756
Ag1 C1A 2.206(6) .
Ag1 C1B 2.21(5) .
Ag1 C1A 2.289(7) 8_756
Ag1 Ag1 2.7754(3) 7_576
Ag1 Ag1 2.7754(3) 8_756
C1A C2A 1.374(4) .
C1A C6A 1.378(4) .
C1A Ag1 2.289(7) 7_576
C2A F1A 1.361(4) .
C2A C3A 1.384(4) .
C3A F2A 1.350(4) .
C3A C4A 1.357(5) .
C4A F3A 1.340(3) .
C4A C5A 1.367(5) .
C5A F4A 1.346(4) .
C5A C6A 1.382(4) .
C6A F5A 1.356(4) .
C1B C2B 1.374(9) .
C1B C6B 1.375(9) .
C1B Ag1 2.17(5) 7_576
C2B F1B 1.357(9) .
C2B C3B 1.381(9) .
C3B F2B 1.349(9) .
C3B C4B 1.353(10) .
C4B F3B 1.339(9) .
C4B C5B 1.361(10) .
C5B F4B 1.342(9) .
C5B C6B 1.386(9) .
C6B F5B 1.349(10) .
C7 C8 1.372(5) .
C7 C12 1.388(5) .
C7 H7 0.91(3) .
C8 C9 1.392(4) .
C8 C13 1.498(5) .
C9 C14B 1.340(17) .
C9 C10 1.386(4) .
C9 H9 0.9500 .
C10 C11 1.389(4) .
C10 C14A 1.532(4) .
C10 H10 0.9500 .
C11 C12 1.387(5) .
C11 C15 1.505(5) .
C12 H12 0.87(3) .
C13 H13A 0.9800 .
C13 H13B 0.9800 .
C13 H13C 0.9800 .
C14A H14A 0.9800 .
C14A H14B 0.9800 .
C14A H14C 0.9800 .
C14B H14D 0.9800 .
C14B H14E 0.9800 .
C14B H14F 0.9800 .
C15 H15A 0.9800 .
C15 H15B 0.9800 .
C15 H15C 0.9800 .

loop_
_geom_torsion_atom_site_label_1
_geom_torsion_atom_site_label_2
_geom_torsion_atom_site_label_3
_geom_torsion_atom_site_label_4
_geom_torsion
_geom_torsion_site_symmetry_1
_geom_torsion_site_symmetry_4
C1B Ag1 C1A C2A -42(6) 8_756 .
C1B Ag1 C1A C2A -56(12) . .
C1A Ag1 C1A C2A -50.7(6) 8_756 .
Ag1 Ag1 C1A C2A -114.7(5) 7_576 .
Ag1 Ag1 C1A C2A -141.8(4) 8_756 .
C1B Ag1 C1A C6A 175(5) 8_756 .
C1B Ag1 C1A C6A 161(13) . .
C1A Ag1 C1A C6A 166.1(6) 8_756 .
Ag1 Ag1 C1A C6A 102.1(5) 7_576 .
Ag1 Ag1 C1A C6A 75.0(6) 8_756 .
C1B Ag1 C1A Ag1 73(5) 8_756 7_576
C1B Ag1 C1A Ag1 59(13) . 7_576
C1A Ag1 C1A Ag1 64.0(3) 8_756 7_576
Ag1 Ag1 C1A Ag1 -27.07(19) 8_756 7_576
C6A C1A C2A F1A 178.9(6) . .
Ag1 C1A C2A F1A 33.1(9) . .
Ag1 C1A C2A F1A -54.0(9) 7_576 .
C6A C1A C2A C3A -1.8(11) . .
Ag1 C1A C2A C3A -147.5(5) . .
Ag1 C1A C2A C3A 125.4(6) 7_576 .
F1A C2A C3A F2A -1.0(9) . .
C1A C2A C3A F2A 179.6(7) . .
F1A C2A C3A C4A -179.3(5) . .
C1A C2A C3A C4A 1.3(10) . .
F2A C3A C4A F3A -0.7(8) . .
C2A C3A C4A F3A 177.6(5) . .
F2A C3A C4A C5A -178.4(4) . .
C2A C3A C4A C5A -0.1(8) . .
F3A C4A C5A F4A 1.6(7) . .
C3A C4A C5A F4A 179.3(5) . .
F3A C4A C5A C6A -178.2(4) . .
C3A C4A C5A C6A -0.5(7) . .
C2A C1A C6A F5A 179.8(6) . .
Ag1 C1A C6A F5A -36.6(8) . .
Ag1 C1A C6A F5A 47.3(6) 7_576 .
C2A C1A C6A C5A 1.1(10) . .
Ag1 C1A C6A C5A 144.6(4) . .
Ag1 C1A C6A C5A -131.4(4) 7_576 .
F4A C5A C6A F5A 1.4(6) . .
C4A C5A C6A F5A -178.8(5) . .
F4A C5A C6A C1A -179.8(6) . .
C4A C5A C6A C1A 0.0(8) . .
C1B Ag1 C1B C2B -47(4) 8_756 .
C1A Ag1 C1B C2B 123(16) . .
C1A Ag1 C1B C2B -53(6) 8_756 .
Ag1 Ag1 C1B C2B -121(4) 7_576 .
Ag1 Ag1 C1B C2B -137(3) 8_756 .
C1B Ag1 C1B C6B 176(5) 8_756 .
C1A Ag1 C1B C6B -14(9) . .
C1A Ag1 C1B C6B 169.8(18) 8_756 .
Ag1 Ag1 C1B C6B 102(4) 7_576 .
Ag1 Ag1 C1B C6B 86(5) 8_756 .
C1B Ag1 C1B Ag1 74.0(19) 8_756 7_576
C1A Ag1 C1B Ag1 -116(12) . 7_576
C1A Ag1 C1B Ag1 68(2) 8_756 7_576
Ag1 Ag1 C1B Ag1 -16.1(14) 8_756 7_576
C6B C1B C2B F1B 174(5) . .
Ag1 C1B C2B F1B -57(7) 7_576 .
Ag1 C1B C2B F1B 32(7) . .
C6B C1B C2B C3B 3(9) . .
Ag1 C1B C2B C3B 132(4) 7_576 .
Ag1 C1B C2B C3B -139(5) . .
F1B C2B C3B F2B 8(8) . .
C1B C2B C3B F2B 179(6) . .
F1B C2B C3B C4B -172(5) . .
C1B C2B C3B C4B -1(9) . .
F2B C3B C4B F3B 5(7) . .
C2B C3B C4B F3B -175(4) . .
F2B C3B C4B C5B 177(4) . .
C2B C3B C4B C5B -2(8) . .
F3B C4B C5B F4B -13(6) . .
C3B C4B C5B F4B 175(4) . .
F3B C4B C5B C6B 177(4) . .
C3B C4B C5B C6B 4(7) . .
C2B C1B C6B F5B -166(5) . .
Ag1 C1B C6B F5B 57(5) 7_576 .
Ag1 C1B C6B F5B -30(6) . .
C2B C1B C6B C5B -1(8) . .
Ag1 C1B C6B C5B -138(3) 7_576 .
Ag1 C1B C6B C5B 135(3) . .
F4B C5B C6B F5B -8(5) . .
C4B C5B C6B F5B 163(4) . .
F4B C5B C6B C1B -173(5) . .
C4B C5B C6B C1B -2(7) . .
C12 C7 C8 C9 0.0(4) . .
C12 C7 C8 C13 -179.9(3) . .
C7 C8 C9 C14B -178.4(8) . .
C13 C8 C9 C14B 1.5(9) . .
C7 C8 C9 C10 -0.1(4) . .
C13 C8 C9 C10 179.8(3) . .
C14B C9 C10 C11 179.1(9) . .
C8 C9 C10 C11 0.9(4) . .
C14B C9 C10 C14A 1.0(10) . .
C8 C9 C10 C14A -177.2(3) . .
C9 C10 C11 C12 -1.6(4) . .
C14A C10 C11 C12 176.5(3) . .
C9 C10 C11 C15 179.9(3) . .
C14A C10 C11 C15 -2.0(4) . .
C10 C11 C12 C7 1.6(4) . .
C15 C11 C12 C7 -179.9(3) . .
C8 C7 C12 C11 -0.9(5) . .
